data_7000393
loop_
_publ_author_name
'Agostinho, Magno'
'Rosa, Vitor'
'Avil\'es, Teresa'
'Welter, Richard'
'Braunstein, Pierre'

_publ_section_title
;
 Synthesis and characterization of Co and Ni complexes stabilized by
 keto- and acetamide-derived P,O-type phosphine ligands
;
_journal_issue 5
_journal_name_full 'Dalton Transactions'
_journal_page_first 814
_journal_page_last 822
_journal_paper_doi 10.1039/b814284j
_journal_year 2009
_chemical_formula_moiety 'C19 H18 Co I N O P'
_chemical_formula_sum 'C19 H18 Co I N O P'
_chemical_formula_weight 493.14
_chemical_name_systematic
;
?
;
_space_group_IT_number 14
_symmetry_cell_setting monoclinic
_symmetry_space_group_name_Hall '-P 2ybc'
_symmetry_space_group_name_H-M 'P 1 21/c 1'
_atom_sites_solution_hydrogens geom
_atom_sites_solution_primary direct
_atom_sites_solution_secondary difmap
_audit_creation_method SHELXL-97
_cell_angle_alpha 90.00
_cell_angle_beta 100.1030(13)
_cell_angle_gamma 90.00
_cell_formula_units_Z 4
_cell_length_a 12.6820(2)
_cell_length_b 8.3580(2)
_cell_length_c 17.9100(4)
_cell_measurement_reflns_used 5404
_cell_measurement_temperature 173(2)
_cell_measurement_theta_max 30.034
_cell_measurement_theta_min 0.998
_cell_volume 1868.95(7)
_computing_cell_refinement 'Denzo (Nonius B.V., 1998)'
_computing_data_collection 'Collect (Nonius B.V., 1998)'
_computing_data_reduction 'Denzo (Nonius B.V., 1998)'
_computing_molecular_graphics 'PLATON 98 (Spek, 1998)'
_computing_publication_material 'SHELXL-97 (Sheldrick, 1997)'
_computing_structure_refinement 'SHELXL-97 (Sheldrick, 1997)'
_computing_structure_solution 'SHELXS-97 (Sheldrick, 1997)'
_diffrn_ambient_temperature 173(2)
_diffrn_measured_fraction_theta_full 0.999
_diffrn_measured_fraction_theta_max 0.999
_diffrn_measurement_device_type KappaCCD
_diffrn_measurement_method '\f scans'
_diffrn_radiation_monochromator graphite
_diffrn_radiation_source 'fine-focus sealed tube'
_diffrn_radiation_type MoK\a
_diffrn_radiation_wavelength 0.71073
_diffrn_reflns_av_R_equivalents 0.0298
_diffrn_reflns_av_sigmaI/netI 0.0531
_diffrn_reflns_limit_h_max 17
_diffrn_reflns_limit_h_min -17
_diffrn_reflns_limit_k_max 11
_diffrn_reflns_limit_k_min -10
_diffrn_reflns_limit_l_max 25
_diffrn_reflns_limit_l_min -25
_diffrn_reflns_number 9352
_diffrn_reflns_theta_full 30.00
_diffrn_reflns_theta_max 30.00
_diffrn_reflns_theta_min 1.63
_exptl_absorpt_coefficient_mu 2.661
_exptl_absorpt_correction_type none
_exptl_crystal_colour black
_exptl_crystal_density_diffrn 1.753
_exptl_crystal_density_method 'not measured'
_exptl_crystal_description prism
_exptl_crystal_F_000 968
_exptl_crystal_size_max 0.12
_exptl_crystal_size_mid 0.10
_exptl_crystal_size_min 0.10
_refine_diff_density_max 0.892
_refine_diff_density_min -1.093
_refine_diff_density_rms 0.119
_refine_ls_extinction_method none
_refine_ls_goodness_of_fit_ref 1.046
_refine_ls_hydrogen_treatment constr
_refine_ls_matrix_type full
_refine_ls_number_parameters 217
_refine_ls_number_reflns 5456
_refine_ls_number_restraints 0
_refine_ls_restrained_S_all 1.046
_refine_ls_R_factor_all 0.0591
_refine_ls_R_factor_gt 0.0358
_refine_ls_shift/su_max 0.003
_refine_ls_shift/su_mean 0.000
_refine_ls_structure_factor_coef Fsqd
_refine_ls_weighting_details 'calc w=1/[\s^2^(Fo^2^)+(0.0387P)^2^+0.0000P] where P=(Fo^2^+2Fc^2^)/3'
_refine_ls_weighting_scheme calc
_refine_ls_wR_factor_gt 0.0793
_refine_ls_wR_factor_ref 0.0886
_reflns_number_gt 4025
_reflns_number_total 5456
_reflns_threshold_expression >2sigma(I)
_cod_data_source_file b814284j.txt
_cod_data_source_block Complex4
_cod_original_sg_symbol_H-M P21/c
_cod_database_code 7000393

loop_
_symmetry_equiv_pos_as_xyz
'x, y, z'
'-x, y+1/2, -z+1/2'
'-x, -y, -z'
'x, -y-1/2, z-1/2'

loop_
_atom_site_label
_atom_site_type_symbol
_atom_site_fract_x
_atom_site_fract_y
_atom_site_fract_z
_atom_site_U_iso_or_equiv
_atom_site_adp_type
_atom_site_occupancy
_atom_site_symmetry_multiplicity
_atom_site_calc_flag
_atom_site_refinement_flags
_atom_site_disorder_assembly
_atom_site_disorder_group
I1 I 0.418629(15) 1.12647(2) 0.141732(10) 0.03266(8) Uani 1 1 d . . .
Co1 Co 0.39002(3) 0.83740(5) 0.093217(19) 0.02287(10) Uani 1 1 d . . .
P1 P 0.23854(5) 0.80641(9) 0.13434(4) 0.02259(15) Uani 1 1 d . . .
O1 O 0.29664(14) 0.9126(2) 0.00373(9) 0.0272(4) Uani 1 1 d . . .
N1 N 0.15032(18) 0.8919(3) 0.06517(12) 0.0269(5) Uani 1 1 d . . .
C1 C 0.1963(2) 0.9304(3) 0.00720(14) 0.0261(6) Uani 1 1 d . . .
C2 C 0.1286(2) 0.9994(4) -0.06313(14) 0.0392(8) Uani 1 1 d . . .
H2A H 0.1581 1.1029 -0.0749 0.059 Uiso 1 1 calc . . .
H2B H 0.0550 1.0141 -0.0544 0.059 Uiso 1 1 calc . . .
H2C H 0.1286 0.9260 -0.1058 0.059 Uiso 1 1 calc . . .
C3 C 0.2155(2) 0.8858(3) 0.22437(14) 0.0235(6) Uani 1 1 d . . .
C4 C 0.2991(2) 0.9062(4) 0.28452(15) 0.0309(7) Uani 1 1 d . . .
H4 H 0.3703 0.8809 0.2787 0.037 Uiso 1 1 calc . . .
C5 C 0.2789(2) 0.9635(4) 0.35330(14) 0.0389(8) Uani 1 1 d . . .
H5 H 0.3365 0.9754 0.3947 0.047 Uiso 1 1 calc . . .
C6 C 0.1770(3) 1.0032(4) 0.36248(14) 0.0405(8) Uani 1 1 d . . .
H6 H 0.1645 1.0444 0.4096 0.049 Uiso 1 1 calc . . .
C7 C 0.0924(2) 0.9829(4) 0.30259(17) 0.0397(8) Uani 1 1 d . . .
H7 H 0.0217 1.0104 0.3086 0.048 Uiso 1 1 calc . . .
C8 C 0.1112(2) 0.9224(4) 0.23398(15) 0.0314(6) Uani 1 1 d . . .
H8 H 0.0530 0.9058 0.1935 0.038 Uiso 1 1 calc . . .
C9 C 0.1929(2) 0.6005(3) 0.13822(15) 0.0261(6) Uani 1 1 d . . .
C10 C 0.1385(2) 0.5305(4) 0.07238(15) 0.0338(7) Uani 1 1 d . . .
H10 H 0.1225 0.5921 0.0272 0.041 Uiso 1 1 calc . . .
C11 C 0.1072(3) 0.3714(4) 0.07192(19) 0.0397(8) Uani 1 1 d . . .
H11 H 0.0701 0.3242 0.0266 0.048 Uiso 1 1 calc . . .
C12 C 0.1301(2) 0.2819(4) 0.1374(2) 0.0409(8) Uani 1 1 d . . .
H12 H 0.1089 0.1729 0.1373 0.049 Uiso 1 1 calc . . .
C13 C 0.1843(3) 0.3515(4) 0.20378(18) 0.0385(8) Uani 1 1 d . . .
H13 H 0.2000 0.2899 0.2489 0.046 Uiso 1 1 calc . . .
C14 C 0.2152(2) 0.5096(4) 0.20410(14) 0.0314(6) Uani 1 1 d . . .
H14 H 0.2519 0.5568 0.2496 0.038 Uiso 1 1 calc . . .
C15 C 0.5374(2) 0.7666(4) 0.15088(16) 0.0345(7) Uani 1 1 d . . .
H15 H 0.5746 0.8165 0.1955 0.041 Uiso 1 1 calc . . .
C16 C 0.4781(2) 0.7058(4) 0.02610(16) 0.0330(7) Uani 1 1 d . . .
H16 H 0.4689 0.7052 -0.0277 0.040 Uiso 1 1 calc . . .
C17 C 0.5475(2) 0.8061(4) 0.07424(17) 0.0337(7) Uani 1 1 d . . .
H17 H 0.5930 0.8857 0.0592 0.040 Uiso 1 1 calc . . .
C18 C 0.4233(2) 0.6044(3) 0.07090(16) 0.0309(7) Uani 1 1 d . . .
H18 H 0.3703 0.5269 0.0523 0.037 Uiso 1 1 calc . . .
C19 C 0.4623(2) 0.6407(3) 0.14832(15) 0.0300(7) Uani 1 1 d . . .
H19 H 0.4417 0.5894 0.1908 0.036 Uiso 1 1 calc . . .

loop_
_atom_site_aniso_label
_atom_site_aniso_U_11
_atom_site_aniso_U_22
_atom_site_aniso_U_33
_atom_site_aniso_U_23
_atom_site_aniso_U_13
_atom_site_aniso_U_12
I1 0.03875(13) 0.03108(13) 0.03009(12) -0.00326(8) 0.01141(9) -0.00717(8)
Co1 0.02091(19) 0.0272(2) 0.02119(18) 0.00206(15) 0.00544(14) 0.00174(15)
P1 0.0218(3) 0.0242(4) 0.0223(3) 0.0015(3) 0.0054(3) 0.0006(3)
O1 0.0259(10) 0.0344(12) 0.0217(9) 0.0042(8) 0.0056(8) 0.0017(9)
N1 0.0262(12) 0.0300(14) 0.0244(11) 0.0016(10) 0.0039(9) 0.0014(10)
C1 0.0272(14) 0.0235(15) 0.0260(13) -0.0008(11) 0.0000(11) -0.0010(12)
C2 0.0346(16) 0.054(2) 0.0273(14) 0.0086(15) 0.0009(12) 0.0057(15)
C3 0.0259(14) 0.0240(15) 0.0219(12) 0.0011(10) 0.0073(11) -0.0018(11)
C4 0.0279(15) 0.0381(19) 0.0265(14) 0.0003(12) 0.0041(11) -0.0008(13)
C5 0.0456(18) 0.046(2) 0.0240(14) -0.0005(14) 0.0025(13) -0.0098(16)
C6 0.053(2) 0.047(2) 0.0261(14) -0.0018(15) 0.0199(14) -0.0065(17)
C7 0.0392(17) 0.042(2) 0.0438(16) -0.0008(16) 0.0241(14) -0.0020(15)
C8 0.0269(14) 0.0385(18) 0.0294(14) 0.0001(13) 0.0068(12) -0.0008(13)
C9 0.0221(13) 0.0261(16) 0.0318(14) 0.0004(11) 0.0091(11) 0.0024(11)
C10 0.0381(16) 0.0324(18) 0.0319(14) -0.0040(13) 0.0090(12) -0.0048(14)
C11 0.0434(19) 0.035(2) 0.0414(18) -0.0115(14) 0.0094(15) -0.0054(14)
C12 0.0381(17) 0.0223(17) 0.064(2) 0.0004(15) 0.0143(16) -0.0010(14)
C13 0.0362(17) 0.0324(19) 0.0479(19) 0.0114(14) 0.0098(15) 0.0000(14)
C14 0.0266(14) 0.0320(18) 0.0342(14) 0.0064(13) 0.0018(12) 0.0002(12)
C15 0.0233(14) 0.045(2) 0.0347(15) 0.0059(14) 0.0020(12) 0.0074(13)
C16 0.0343(16) 0.0355(18) 0.0329(15) 0.0002(13) 0.0155(13) 0.0119(14)
C17 0.0237(14) 0.0365(19) 0.0441(17) 0.0067(14) 0.0151(13) 0.0053(13)
C18 0.0291(15) 0.0264(17) 0.0388(16) -0.0011(12) 0.0101(13) 0.0041(12)
C19 0.0313(15) 0.0291(17) 0.0319(15) 0.0113(12) 0.0115(12) 0.0085(12)

loop_
_atom_type_symbol
_atom_type_description
_atom_type_scat_dispersion_real
_atom_type_scat_dispersion_imag
_atom_type_scat_source
C C 0.0033 0.0016 'International Tables Vol C Tables 4.2.6.8 and 6.1.1.4'
H H 0.0000 0.0000 'International Tables Vol C Tables 4.2.6.8 and 6.1.1.4'
N N 0.0061 0.0033 'International Tables Vol C Tables 4.2.6.8 and 6.1.1.4'
O O 0.0106 0.0060 'International Tables Vol C Tables 4.2.6.8 and 6.1.1.4'
P P 0.1023 0.0942 'International Tables Vol C Tables 4.2.6.8 and 6.1.1.4'
I I -0.4742 1.8119 'International Tables Vol C Tables 4.2.6.8 and 6.1.1.4'
Co Co 0.3494 0.9721 'International Tables Vol C Tables 4.2.6.8 and 6.1.1.4'

loop_
_geom_angle_atom_site_label_1
_geom_angle_atom_site_label_2
_geom_angle_atom_site_label_3
_geom_angle
_geom_angle_site_symmetry_1
_geom_angle_site_symmetry_3
_geom_angle_publ_flag
O1 Co1 C18 105.43(10) . . ?
O1 Co1 C19 145.23(11) . . ?
C18 Co1 C19 40.59(12) . . ?
O1 Co1 C15 152.20(10) . . ?
C18 Co1 C15 67.93(13) . . ?
C19 Co1 C15 40.29(12) . . ?
O1 Co1 C16 90.33(10) . . ?
C18 Co1 C16 40.38(11) . . ?
C19 Co1 C16 67.41(11) . . ?
C15 Co1 C16 66.89(12) . . ?
O1 Co1 C17 111.70(10) . . ?
C18 Co1 C17 67.40(12) . . ?
C19 Co1 C17 67.68(12) . . ?
C15 Co1 C17 40.50(11) . . ?
C16 Co1 C17 38.98(12) . . ?
O1 Co1 P1 82.57(5) . . ?
C18 Co1 P1 100.14(8) . . ?
C19 Co1 P1 95.05(8) . . ?
C15 Co1 P1 124.77(8) . . ?
C16 Co1 P1 136.02(9) . . ?
C17 Co1 P1 162.72(9) . . ?
O1 Co1 I1 90.24(6) . . ?
C18 Co1 I1 159.75(8) . . ?
C19 Co1 I1 124.49(9) . . ?
C15 Co1 I1 92.22(10) . . ?
C16 Co1 I1 129.08(9) . . ?
C17 Co1 I1 95.14(9) . . ?
P1 Co1 I1 94.45(2) . . ?
N1 P1 C3 108.08(12) . . ?
N1 P1 C9 104.81(12) . . ?
C3 P1 C9 102.11(12) . . ?
N1 P1 Co1 102.25(8) . . ?
C3 P1 Co1 122.91(9) . . ?
C9 P1 Co1 115.34(9) . . ?
C1 O1 Co1 117.68(15) . . ?
C1 N1 P1 110.89(19) . . ?
O1 C1 N1 125.8(2) . . ?
O1 C1 C2 115.1(2) . . ?
N1 C1 C2 119.1(2) . . ?
C1 C2 H2A 109.5 . . ?
C1 C2 H2B 109.5 . . ?
H2A C2 H2B 109.5 . . ?
C1 C2 H2C 109.5 . . ?
H2A C2 H2C 109.5 . . ?
H2B C2 H2C 109.5 . . ?
C4 C3 C8 119.3(2) . . ?
C4 C3 P1 121.1(2) . . ?
C8 C3 P1 119.5(2) . . ?
C3 C4 C5 119.9(3) . . ?
C3 C4 H4 120.1 . . ?
C5 C4 H4 120.1 . . ?
C6 C5 C4 121.0(3) . . ?
C6 C5 H5 119.5 . . ?
C4 C5 H5 119.5 . . ?
C5 C6 C7 119.6(2) . . ?
C5 C6 H6 120.2 . . ?
C7 C6 H6 120.2 . . ?
C8 C7 C6 120.0(3) . . ?
C8 C7 H7 120.0 . . ?
C6 C7 H7 120.0 . . ?
C7 C8 C3 120.1(3) . . ?
C7 C8 H8 119.9 . . ?
C3 C8 H8 119.9 . . ?
C10 C9 C14 119.2(3) . . ?
C10 C9 P1 118.7(2) . . ?
C14 C9 P1 122.0(2) . . ?
C9 C10 C11 120.5(3) . . ?
C9 C10 H10 119.7 . . ?
C11 C10 H10 119.7 . . ?
C12 C11 C10 119.8(3) . . ?
C12 C11 H11 120.1 . . ?
C10 C11 H11 120.1 . . ?
C11 C12 C13 119.9(3) . . ?
C11 C12 H12 120.0 . . ?
C13 C12 H12 120.0 . . ?
C14 C13 C12 120.1(3) . . ?
C14 C13 H13 119.9 . . ?
C12 C13 H13 119.9 . . ?
C13 C14 C9 120.3(3) . . ?
C13 C14 H14 119.8 . . ?
C9 C14 H14 119.8 . . ?
C19 C15 C17 108.2(3) . . ?
C19 C15 Co1 69.57(16) . . ?
C17 C15 Co1 71.38(16) . . ?
C19 C15 H15 125.9 . . ?
C17 C15 H15 125.9 . . ?
Co1 C15 H15 124.7 . . ?
C17 C16 C18 109.0(3) . . ?
C17 C16 Co1 70.87(16) . . ?
C18 C16 Co1 68.13(15) . . ?
C17 C16 H16 125.5 . . ?
C18 C16 H16 125.5 . . ?
Co1 C16 H16 127.1 . . ?
C16 C17 C15 107.3(3) . . ?
C16 C17 Co1 70.15(15) . . ?
C15 C17 Co1 68.12(14) . . ?
C16 C17 H17 126.3 . . ?
C15 C17 H17 126.3 . . ?
Co1 C17 H17 126.9 . . ?
C19 C18 C16 107.5(3) . . ?
C19 C18 Co1 69.81(16) . . ?
C16 C18 Co1 71.49(17) . . ?
C19 C18 H18 126.3 . . ?
C16 C18 H18 126.3 . . ?
Co1 C18 H18 124.1 . . ?
C15 C19 C18 107.9(2) . . ?
C15 C19 Co1 70.14(16) . . ?
C18 C19 Co1 69.60(16) . . ?
C15 C19 H19 126.0 . . ?
C18 C19 H19 126.0 . . ?
Co1 C19 H19 125.8 . . ?

loop_
_geom_bond_atom_site_label_1
_geom_bond_atom_site_label_2
_geom_bond_distance
_geom_bond_site_symmetry_2
_geom_bond_publ_flag
I1 Co1 2.5716(4) . ?
Co1 O1 1.9238(18) . ?
Co1 C18 2.047(3) . ?
Co1 C19 2.050(3) . ?
Co1 C15 2.057(3) . ?
Co1 C16 2.091(3) . ?
Co1 C17 2.101(3) . ?
Co1 P1 2.1901(7) . ?
P1 N1 1.676(2) . ?
P1 C3 1.814(3) . ?
P1 C9 1.821(3) . ?
O1 C1 1.294(3) . ?
N1 C1 1.317(3) . ?
C1 C2 1.509(4) . ?
C2 H2A 0.9800 . ?
C2 H2B 0.9800 . ?
C2 H2C 0.9800 . ?
C3 C4 1.383(4) . ?
C3 C8 1.398(4) . ?
C4 C5 1.387(4) . ?
C4 H4 0.9500 . ?
C5 C6 1.371(4) . ?
C5 H5 0.9500 . ?
C6 C7 1.388(4) . ?
C6 H6 0.9500 . ?
C7 C8 1.387(4) . ?
C7 H7 0.9500 . ?
C8 H8 0.9500 . ?
C9 C10 1.387(4) . ?
C9 C14 1.390(4) . ?
C10 C11 1.388(4) . ?
C10 H10 0.9500 . ?
C11 C12 1.379(5) . ?
C11 H11 0.9500 . ?
C12 C13 1.391(5) . ?
C12 H12 0.9500 . ?
C13 C14 1.379(4) . ?
C13 H13 0.9500 . ?
C14 H14 0.9500 . ?
C15 C19 1.414(4) . ?
C15 C17 1.439(4) . ?
C15 H15 0.9500 . ?
C16 C17 1.399(4) . ?
C16 C18 1.429(4) . ?
C16 H16 0.9500 . ?
C17 H17 0.9500 . ?
C18 C19 1.421(4) . ?
C18 H18 0.9500 . ?
C19 H19 0.9500 . ?

loop_
_geom_torsion_atom_site_label_1
_geom_torsion_atom_site_label_2
_geom_torsion_atom_site_label_3
_geom_torsion_atom_site_label_4
_geom_torsion
_geom_torsion_site_symmetry_1
_geom_torsion_site_symmetry_2
_geom_torsion_site_symmetry_3
_geom_torsion_site_symmetry_4
_geom_torsion_publ_flag
O1 Co1 P1 N1 -7.38(10) . . . . ?
C18 Co1 P1 N1 -111.82(12) . . . . ?
C19 Co1 P1 N1 -152.48(12) . . . . ?
C15 Co1 P1 N1 178.09(14) . . . . ?
C16 Co1 P1 N1 -90.11(15) . . . . ?
C17 Co1 P1 N1 -154.2(3) . . . . ?
I1 Co1 P1 N1 82.28(9) . . . . ?
O1 Co1 P1 C3 -128.62(12) . . . . ?
C18 Co1 P1 C3 126.94(14) . . . . ?
C19 Co1 P1 C3 86.28(14) . . . . ?
C15 Co1 P1 C3 56.85(16) . . . . ?
C16 Co1 P1 C3 148.65(15) . . . . ?
C17 Co1 P1 C3 84.6(3) . . . . ?
I1 Co1 P1 C3 -38.97(11) . . . . ?
O1 Co1 P1 C9 105.71(12) . . . . ?
C18 Co1 P1 C9 1.28(13) . . . . ?
C19 Co1 P1 C9 -39.38(13) . . . . ?
C15 Co1 P1 C9 -68.82(16) . . . . ?
C16 Co1 P1 C9 22.99(16) . . . . ?
C17 Co1 P1 C9 -41.1(3) . . . . ?
I1 Co1 P1 C9 -164.63(10) . . . . ?
C18 Co1 O1 C1 105.9(2) . . . . ?
C19 Co1 O1 C1 95.5(2) . . . . ?
C15 Co1 O1 C1 177.7(3) . . . . ?
C16 Co1 O1 C1 143.8(2) . . . . ?
C17 Co1 O1 C1 177.3(2) . . . . ?
P1 Co1 O1 C1 7.34(19) . . . . ?
I1 Co1 O1 C1 -87.11(19) . . . . ?
C3 P1 N1 C1 138.3(2) . . . . ?
C9 P1 N1 C1 -113.3(2) . . . . ?
Co1 P1 N1 C1 7.4(2) . . . . ?
Co1 O1 C1 N1 -4.7(4) . . . . ?
Co1 O1 C1 C2 176.4(2) . . . . ?
P1 N1 C1 O1 -2.8(4) . . . . ?
P1 N1 C1 C2 176.1(2) . . . . ?
N1 P1 C3 C4 -147.1(2) . . . . ?
C9 P1 C3 C4 102.7(3) . . . . ?
Co1 P1 C3 C4 -28.6(3) . . . . ?
N1 P1 C3 C8 34.8(3) . . . . ?
C9 P1 C3 C8 -75.3(3) . . . . ?
Co1 P1 C3 C8 153.3(2) . . . . ?
C8 C3 C4 C5 -0.4(5) . . . . ?
P1 C3 C4 C5 -178.5(2) . . . . ?
C3 C4 C5 C6 -1.1(5) . . . . ?
C4 C5 C6 C7 1.3(5) . . . . ?
C5 C6 C7 C8 0.1(5) . . . . ?
C6 C7 C8 C3 -1.7(5) . . . . ?
C4 C3 C8 C7 1.8(5) . . . . ?
P1 C3 C8 C7 179.9(2) . . . . ?
N1 P1 C9 C10 29.3(2) . . . . ?
C3 P1 C9 C10 142.0(2) . . . . ?
Co1 P1 C9 C10 -82.3(2) . . . . ?
N1 P1 C9 C14 -153.7(2) . . . . ?
C3 P1 C9 C14 -41.0(3) . . . . ?
Co1 P1 C9 C14 94.7(2) . . . . ?
C14 C9 C10 C11 -0.4(4) . . . . ?
P1 C9 C10 C11 176.7(2) . . . . ?
C9 C10 C11 C12 0.1(5) . . . . ?
C10 C11 C12 C13 0.1(5) . . . . ?
C11 C12 C13 C14 -0.1(5) . . . . ?
C12 C13 C14 C9 -0.2(5) . . . . ?
C10 C9 C14 C13 0.5(4) . . . . ?
P1 C9 C14 C13 -176.5(2) . . . . ?
O1 Co1 C15 C19 -119.1(2) . . . . ?
C18 Co1 C15 C19 -37.91(17) . . . . ?
C16 Co1 C15 C19 -81.80(19) . . . . ?
C17 Co1 C15 C19 -118.5(3) . . . . ?
P1 Co1 C15 C19 49.2(2) . . . . ?
I1 Co1 C15 C19 146.18(16) . . . . ?
O1 Co1 C15 C17 -0.6(4) . . . . ?
C18 Co1 C15 C17 80.6(2) . . . . ?
C19 Co1 C15 C17 118.5(3) . . . . ?
C16 Co1 C15 C17 36.69(18) . . . . ?
P1 Co1 C15 C17 167.70(15) . . . . ?
I1 Co1 C15 C17 -95.33(18) . . . . ?
O1 Co1 C16 C17 125.50(18) . . . . ?
C18 Co1 C16 C17 -120.7(3) . . . . ?
C19 Co1 C16 C17 -81.97(19) . . . . ?
C15 Co1 C16 C17 -38.08(18) . . . . ?
P1 Co1 C16 C17 -154.88(14) . . . . ?
I1 Co1 C16 C17 34.9(2) . . . . ?
O1 Co1 C16 C18 -113.82(17) . . . . ?
C19 Co1 C16 C18 38.71(18) . . . . ?
C15 Co1 C16 C18 82.60(19) . . . . ?
C17 Co1 C16 C18 120.7(3) . . . . ?
P1 Co1 C16 C18 -34.2(2) . . . . ?
I1 Co1 C16 C18 155.60(14) . . . . ?
C18 C16 C17 C15 0.6(3) . . . . ?
Co1 C16 C17 C15 58.14(19) . . . . ?
C18 C16 C17 Co1 -57.6(2) . . . . ?
C19 C15 C17 C16 0.7(3) . . . . ?
Co1 C15 C17 C16 -59.4(2) . . . . ?
C19 C15 C17 Co1 60.11(19) . . . . ?
O1 Co1 C17 C16 -61.19(19) . . . . ?
C18 Co1 C17 C16 37.12(18) . . . . ?
C19 Co1 C17 C16 81.21(19) . . . . ?
C15 Co1 C17 C16 119.1(3) . . . . ?
P1 Co1 C17 C16 83.0(3) . . . . ?
I1 Co1 C17 C16 -153.50(16) . . . . ?
O1 Co1 C17 C15 179.70(18) . . . . ?
C18 Co1 C17 C15 -82.0(2) . . . . ?
C19 Co1 C17 C15 -37.90(19) . . . . ?
C16 Co1 C17 C15 -119.1(3) . . . . ?
P1 Co1 C17 C15 -36.1(4) . . . . ?
I1 Co1 C17 C15 87.39(19) . . . . ?
C17 C16 C18 C19 -1.6(3) . . . . ?
Co1 C16 C18 C19 -60.85(19) . . . . ?
C17 C16 C18 Co1 59.2(2) . . . . ?
O1 Co1 C18 C19 -170.93(16) . . . . ?
C15 Co1 C18 C19 37.64(17) . . . . ?
C16 Co1 C18 C19 117.4(2) . . . . ?
C17 Co1 C18 C19 81.57(18) . . . . ?
P1 Co1 C18 C19 -85.91(16) . . . . ?
I1 Co1 C18 C19 49.5(3) . . . . ?
O1 Co1 C18 C16 71.62(18) . . . . ?
C19 Co1 C18 C16 -117.4(2) . . . . ?
C15 Co1 C18 C16 -79.81(18) . . . . ?
C17 Co1 C18 C16 -35.87(17) . . . . ?
P1 Co1 C18 C16 156.64(16) . . . . ?
I1 Co1 C18 C16 -67.9(3) . . . . ?
C17 C15 C19 C18 -1.7(3) . . . . ?
Co1 C15 C19 C18 59.6(2) . . . . ?
C17 C15 C19 Co1 -61.2(2) . . . . ?
C16 C18 C19 C15 2.0(3) . . . . ?
Co1 C18 C19 C15 -59.9(2) . . . . ?
C16 C18 C19 Co1 61.9(2) . . . . ?
O1 Co1 C19 C15 134.38(19) . . . . ?
C18 Co1 C19 C15 118.9(2) . . . . ?
C16 Co1 C19 C15 80.42(19) . . . . ?
C17 Co1 C19 C15 38.09(18) . . . . ?
P1 Co1 C19 C15 -141.37(16) . . . . ?
I1 Co1 C19 C15 -42.44(19) . . . . ?
O1 Co1 C19 C18 15.5(3) . . . . ?
C15 Co1 C19 C18 -118.9(2) . . . . ?
C16 Co1 C19 C18 -38.52(17) . . . . ?
C17 Co1 C19 C18 -80.84(18) . . . . ?
P1 Co1 C19 C18 99.70(16) . . . . ?
I1 Co1 C19 C18 -161.37(13) . . . . ?
